data_7119146
loop_
_publ_author_name
'Allegra L. Liberman-Martin'
'Daniel S. Levine'
'Micah S. Ziegler'
'Robert G. Bergman'
'T. Don Tilley'

_publ_section_title
;
 Lewis acid-base interactions between platinum(II) diaryl complexes and
 bis(perfluorophenyl)zinc: strongly accelerated reductive elimination
 induced by a Z-type ligand
;
_journal_name_full Chem.Commun.
_journal_page_first 7039
_journal_volume 52
_journal_year 2016
_chemical_formula_moiety 'C44 H34 F10 N2 Pt Zn, C7 H8'
_chemical_formula_sum 'C51 H42 F10 N2 Pt Zn'
_chemical_formula_weight 1133.32
_chemical_name_common ALMX88
_space_group_crystal_system monoclinic
_space_group_IT_number 14
_space_group_name_Hall '-P 2ybc'
_space_group_name_H-M_alt 'P 1 21/c 1'
_symmetry_space_group_name_Hall '-P 2ybc'
_symmetry_space_group_name_H-M 'P 1 21/c 1'
_atom_sites_solution_hydrogens geom
_atom_sites_solution_primary iterative
_atom_sites_solution_secondary difmap
_audit_creation_method SHELXL-2014/7
_audit_update_record
;
2016-05-01 deposited with the CCDC.
2016-05-05 downloaded from the CCDC.
;
_cell_angle_alpha 90
_cell_angle_beta 106.136(2)
_cell_angle_gamma 90
_cell_formula_units_Z 4
_cell_length_a 12.9950(13)
_cell_length_b 16.7483(16)
_cell_length_c 21.185(2)
_cell_measurement_reflns_used 9519
_cell_measurement_temperature 100(2)
_cell_measurement_theta_max 25.32
_cell_measurement_theta_min 2.46
_cell_volume 4429.1(7)
_computing_cell_refinement 'Bruker APEX2 v. 2014.11-0'
_computing_data_collection 'Bruker APEX2 v. 2014.11-0'
_computing_data_reduction 'Bruker APEX2 v. 2014.11-0'
_computing_molecular_graphics ORTEP-32
_computing_publication_material WinGX
_computing_structure_refinement 'SHELXL-2014/7 (Sheldrick 2014)'
_computing_structure_solution 'SHELXT-2014/4 (Sheldrick 2014)'
_diffrn_ambient_temperature 100(2)
_diffrn_detector_area_resol_mean 8.366
_diffrn_measured_fraction_theta_full 1.000
_diffrn_measured_fraction_theta_max 0.996
_diffrn_measurement_device_type 'Bruker APEX-I CCD'
_diffrn_measurement_method 'phi and omega scans'
_diffrn_radiation_type MoK\a
_diffrn_radiation_wavelength 0.71073
_diffrn_reflns_av_R_equivalents 0.0344
_diffrn_reflns_av_unetI/netI 0.0167
_diffrn_reflns_Laue_measured_fraction_full 1.000
_diffrn_reflns_Laue_measured_fraction_max 0.996
_diffrn_reflns_limit_h_max 15
_diffrn_reflns_limit_h_min -15
_diffrn_reflns_limit_k_max 20
_diffrn_reflns_limit_k_min -20
_diffrn_reflns_limit_l_max 25
_diffrn_reflns_limit_l_min -25
_diffrn_reflns_number 90981
_diffrn_reflns_point_group_measured_fraction_full 1.000
_diffrn_reflns_point_group_measured_fraction_max 0.996
_diffrn_reflns_theta_full 25.000
_diffrn_reflns_theta_max 25.373
_diffrn_reflns_theta_min 1.575
_diffrn_source 'fine-focus sealed tube'
_exptl_absorpt_coefficient_mu 3.777
_exptl_absorpt_correction_T_max 0.3529
_exptl_absorpt_correction_T_min 0.2655
_exptl_absorpt_correction_type multi-scan
_exptl_absorpt_process_details SADABS
_exptl_crystal_colour yellow
_exptl_crystal_density_diffrn 1.700
_exptl_crystal_description block
_exptl_crystal_F_000 2240
_exptl_crystal_size_max 0.120
_exptl_crystal_size_mid 0.100
_exptl_crystal_size_min 0.040
_refine_diff_density_max 2.648
_refine_diff_density_min -0.649
_refine_diff_density_rms 0.119
_refine_ls_extinction_coef .
_refine_ls_extinction_method none
_refine_ls_goodness_of_fit_ref 1.156
_refine_ls_hydrogen_treatment constr
_refine_ls_matrix_type full
_refine_ls_number_parameters 593
_refine_ls_number_reflns 8095
_refine_ls_number_restraints 0
_refine_ls_restrained_S_all 1.156
_refine_ls_R_factor_all 0.0355
_refine_ls_R_factor_gt 0.0312
_refine_ls_shift/su_max 0.004
_refine_ls_shift/su_mean 0.000
_refine_ls_structure_factor_coef Fsqd
_refine_ls_weighting_details 'w=1/[\s^2^(Fo^2^)+(0.0354P)^2^+10.8891P] where P=(Fo^2^+2Fc^2^)/3'
_refine_ls_weighting_scheme calc
_refine_ls_wR_factor_gt 0.0722
_refine_ls_wR_factor_ref 0.0747
_reflns_Friedel_coverage 0.000
_reflns_Friedel_fraction_full .
_reflns_Friedel_fraction_max .
_reflns_number_gt 7336
_reflns_number_total 8095
_reflns_threshold_expression 'I > 2\s(I)'
_cod_data_source_file c6cc02433e2.cif
_cod_data_source_block shelx1
_cod_database_code 7119146
_shelx_shelxl_version_number 2014/7
_shelx_space_group_comment
;
The symmetry employed for this shelxl refinement is uniquely defined
by the following loop, which should always be used as a source of
symmetry information in preference to the above space-group names.
They are only intended as comments.
;
_shelx_estimated_absorpt_t_min 0.660
_shelx_estimated_absorpt_t_max 0.864

loop_
_space_group_symop_operation_xyz
'x, y, z'
'-x, y+1/2, -z+1/2'
'-x, -y, -z'
'x, -y-1/2, z-1/2'

loop_
_atom_site_label
_atom_site_type_symbol
_atom_site_fract_x
_atom_site_fract_y
_atom_site_fract_z
_atom_site_U_iso_or_equiv
_atom_site_adp_type
_atom_site_occupancy
_atom_site_site_symmetry_order
_atom_site_calc_flag
_atom_site_refinement_flags_posn
_atom_site_refinement_flags_adp
_atom_site_refinement_flags_occupancy
_atom_site_disorder_assembly
_atom_site_disorder_group
C1 C 0.4539(3) 0.4670(2) 0.76949(19) 0.0217(8) Uani 1 1 d . . . . .
H1 H 0.4908 0.4786 0.7377 0.026 Uiso 1 1 calc R U . . .
C2 C 0.4751(3) 0.3946(2) 0.80378(19) 0.0227(8) Uani 1 1 d . . . . .
H2 H 0.5247 0.3577 0.7948 0.027 Uiso 1 1 calc R U . . .
C3 C 0.4236(3) 0.3775(2) 0.8504(2) 0.0247(9) Uani 1 1 d . . . . .
H3 H 0.4379 0.3289 0.8743 0.030 Uiso 1 1 calc R U . . .
C4 C 0.3494(3) 0.4322(2) 0.86265(18) 0.0218(8) Uani 1 1 d . . . . .
C5 C 0.2892(3) 0.4190(2) 0.90914(19) 0.0254(9) Uani 1 1 d . . . . .
H5 H 0.3017 0.3720 0.9353 0.031 Uiso 1 1 calc R U . . .
C6 C 0.2155(3) 0.4718(2) 0.91640(18) 0.0244(8) Uani 1 1 d . . . . .
H6 H 0.1768 0.4614 0.9475 0.029 Uiso 1 1 calc R U . . .
C7 C 0.1940(3) 0.5437(2) 0.87798(18) 0.0233(8) Uani 1 1 d . . . . .
C8 C 0.1178(3) 0.5974(3) 0.88206(17) 0.0235(8) Uani 1 1 d . . . . .
H8 H 0.0777 0.5889 0.9127 0.028 Uiso 1 1 calc R U . . .
C9 C 0.0977(3) 0.6652(2) 0.84164(19) 0.0253(8) Uani 1 1 d . . . . .
H9 H 0.0434 0.7023 0.8437 0.030 Uiso 1 1 calc R U . . .
C10 C 0.1598(3) 0.6764(2) 0.79835(18) 0.0207(8) Uani 1 1 d . . . . .
H10 H 0.1461 0.7216 0.7702 0.025 Uiso 1 1 calc R U . . .
C11 C 0.2538(3) 0.5597(2) 0.83346(17) 0.0182(8) Uani 1 1 d . . . . .
C12 C 0.3318(3) 0.5028(2) 0.82555(17) 0.0194(8) Uani 1 1 d . . . . .
C13 C 0.4487(3) 0.6268(2) 0.68081(18) 0.0169(7) Uani 1 1 d . . . . .
C14 C 0.4362(3) 0.5817(2) 0.62392(19) 0.0250(9) Uani 1 1 d . . . . .
H14 H 0.3716 0.5527 0.6069 0.030 Uiso 1 1 calc R U . . .
C15 C 0.5147(3) 0.5779(2) 0.5915(2) 0.0249(9) Uani 1 1 d . . . . .
H15 H 0.5018 0.5470 0.5524 0.030 Uiso 1 1 calc R U . . .
C16 C 0.6122(3) 0.6178(2) 0.61405(19) 0.0198(8) Uani 1 1 d . . . . .
C17 C 0.6263(3) 0.6615(2) 0.67190(19) 0.0230(8) Uani 1 1 d . . . . .
H17 H 0.6922 0.6886 0.6899 0.028 Uiso 1 1 calc R U . . .
C18 C 0.5468(3) 0.6663(2) 0.70383(19) 0.0221(8) Uani 1 1 d . . . . .
H18 H 0.5593 0.6976 0.7427 0.026 Uiso 1 1 calc R U . . .
C19 C 0.7011(3) 0.6160(2) 0.57911(19) 0.0222(8) Uani 1 1 d . . . . .
C20 C 0.6669(3) 0.5708(2) 0.51360(19) 0.0258(9) Uani 1 1 d . . . . .
H20A H 0.6516 0.5151 0.5217 0.039 Uiso 1 1 calc R U . . .
H20B H 0.7248 0.5729 0.4923 0.039 Uiso 1 1 calc R U . . .
H20C H 0.6024 0.5957 0.4850 0.039 Uiso 1 1 calc R U . . .
C21 C 0.7271(3) 0.7021(2) 0.5634(2) 0.0286(9) Uani 1 1 d . . . . .
H21A H 0.6619 0.7281 0.5368 0.043 Uiso 1 1 calc R U . . .
H21B H 0.7811 0.7013 0.5390 0.043 Uiso 1 1 calc R U . . .
H21C H 0.7550 0.7318 0.6045 0.043 Uiso 1 1 calc R U . . .
C22 C 0.8018(3) 0.5767(3) 0.6235(2) 0.0298(9) Uani 1 1 d . . . . .
H22A H 0.8263 0.6070 0.6645 0.045 Uiso 1 1 calc R U . . .
H22B H 0.8583 0.5762 0.6010 0.045 Uiso 1 1 calc R U . . .
H22C H 0.7854 0.5218 0.6333 0.045 Uiso 1 1 calc R U . . .
C23 C 0.3054(3) 0.7430(2) 0.69864(18) 0.0185(7) Uani 1 1 d . . . . .
C24 C 0.2904(3) 0.7674(2) 0.63318(18) 0.0184(7) Uani 1 1 d . . . . .
H24 H 0.3015 0.7300 0.6020 0.022 Uiso 1 1 calc R U . . .
C25 C 0.2599(3) 0.8444(2) 0.61313(18) 0.0193(8) Uani 1 1 d . . . . .
H25 H 0.2499 0.8581 0.5683 0.023 Uiso 1 1 calc R U . . .
C26 C 0.2433(3) 0.9029(2) 0.65627(18) 0.0195(8) Uani 1 1 d . . . . .
C27 C 0.2635(3) 0.8808(2) 0.72147(19) 0.0196(8) Uani 1 1 d . . . . .
H27 H 0.2564 0.9193 0.7529 0.023 Uiso 1 1 calc R U . . .
C28 C 0.2944(3) 0.8029(2) 0.74203(18) 0.0205(8) Uani 1 1 d . . . . .
H28 H 0.3084 0.7903 0.7874 0.025 Uiso 1 1 calc R U . . .
C29 C 0.2057(3) 0.9869(2) 0.63120(19) 0.0218(8) Uani 1 1 d . . . . .
C30 C 0.1000(3) 0.9799(2) 0.5759(2) 0.0274(9) Uani 1 1 d . . . . .
H30A H 0.1120 0.9482 0.5397 0.041 Uiso 1 1 calc R U . . .
H30B H 0.0751 1.0334 0.5598 0.041 Uiso 1 1 calc R U . . .
H30C H 0.0458 0.9538 0.5929 0.041 Uiso 1 1 calc R U . . .
C31 C 0.1865(4) 1.0406(2) 0.6853(2) 0.0297(9) Uani 1 1 d . . . . .
H31A H 0.1339 1.0155 0.7043 0.045 Uiso 1 1 calc R U . . .
H31B H 0.1594 1.0925 0.6665 0.045 Uiso 1 1 calc R U . . .
H31C H 0.2540 1.0482 0.7196 0.045 Uiso 1 1 calc R U . . .
C32 C 0.2898(3) 1.0261(3) 0.6032(2) 0.0301(9) Uani 1 1 d . . . . .
H32A H 0.3550 1.0362 0.6388 0.045 Uiso 1 1 calc R U . . .
H32B H 0.2618 1.0767 0.5821 0.045 Uiso 1 1 calc R U . . .
H32C H 0.3065 0.9905 0.5707 0.045 Uiso 1 1 calc R U . . .
C33 C 0.1571(3) 0.4654(2) 0.68305(18) 0.0218(8) Uani 1 1 d . . . . .
C34 C 0.2136(3) 0.3989(2) 0.67383(18) 0.0216(8) Uani 1 1 d . . . . .
C35 C 0.2014(3) 0.3248(2) 0.69971(19) 0.0246(8) Uani 1 1 d . . . . .
C36 C 0.1292(3) 0.3165(2) 0.73634(19) 0.0264(9) Uani 1 1 d . . . . .
C37 C 0.0707(3) 0.3812(3) 0.7465(2) 0.0262(9) Uani 1 1 d . . . . .
C38 C 0.0857(3) 0.4536(2) 0.71932(19) 0.0233(8) Uani 1 1 d . . . . .
C39 C 0.0967(3) 0.6422(2) 0.57796(18) 0.0195(8) Uani 1 1 d . . . . .
C40 C 0.0978(3) 0.6290(2) 0.5140(2) 0.0219(8) Uani 1 1 d . . . . .
C41 C 0.0445(3) 0.6765(2) 0.46219(18) 0.0243(8) Uani 1 1 d . . . . .
C42 C -0.0130(3) 0.7407(2) 0.47425(19) 0.0238(8) Uani 1 1 d . . . . .
C43 C -0.0170(3) 0.7567(2) 0.5374(2) 0.0223(8) Uani 1 1 d . . . . .
C44 C 0.0369(3) 0.7068(2) 0.58712(18) 0.0224(8) Uani 1 1 d . . . . .
C45 C 0.4002(4) 0.7746(3) 0.9293(2) 0.0328(10) Uani 1 1 d . . . . .
C46 C 0.4781(4) 0.7583(3) 0.8976(2) 0.0339(10) Uani 1 1 d . . . . .
H46 H 0.4977 0.7985 0.8715 0.041 Uiso 1 1 calc R U . . .
C47 C 0.5275(4) 0.6845(3) 0.9034(2) 0.0380(11) Uani 1 1 d . . . . .
H47 H 0.5801 0.6743 0.8810 0.046 Uiso 1 1 calc R U . . .
C48 C 0.5006(4) 0.6258(3) 0.9416(2) 0.0365(11) Uani 1 1 d . . . . .
H48 H 0.5343 0.5750 0.9455 0.044 Uiso 1 1 calc R U . . .
C49 C 0.4241(4) 0.6416(3) 0.9741(2) 0.0374(11) Uani 1 1 d . . . . .
H49 H 0.4057 0.6017 1.0010 0.045 Uiso 1 1 calc R U . . .
C50 C 0.3745(4) 0.7150(3) 0.9677(2) 0.0371(11) Uani 1 1 d . . . . .
H50 H 0.3218 0.7250 0.9901 0.045 Uiso 1 1 calc R U . . .
C51 C 0.3434(4) 0.8539(3) 0.9216(3) 0.0445(12) Uani 1 1 d . . . . .
H51A H 0.2715 0.8481 0.8912 0.067 Uiso 1 1 calc R U . . .
H51B H 0.3841 0.8932 0.9040 0.067 Uiso 1 1 calc R U . . .
H51C H 0.3375 0.8720 0.9644 0.067 Uiso 1 1 calc R U . . .
N1 N 0.3845(2) 0.51980(18) 0.77967(15) 0.0187(6) Uani 1 1 d . . . . .
N2 N 0.2379(2) 0.62625(17) 0.79480(15) 0.0170(6) Uani 1 1 d . . . . .
F1 F 0.28604(19) 0.40430(15) 0.63900(11) 0.0305(5) Uani 1 1 d . . . . .
F2 F 0.25734(19) 0.26088(14) 0.68935(12) 0.0332(6) Uani 1 1 d . . . . .
F3 F 0.1146(2) 0.24481(15) 0.76118(13) 0.0374(6) Uani 1 1 d . . . . .
F4 F -0.0003(2) 0.37281(15) 0.78142(13) 0.0376(6) Uani 1 1 d . . . . .
F5 F 0.02680(18) 0.51633(14) 0.73034(12) 0.0299(5) Uani 1 1 d . . . . .
F6 F 0.15408(19) 0.56632(14) 0.50041(11) 0.0307(5) Uani 1 1 d . . . . .
F7 F 0.0486(2) 0.66129(16) 0.40043(11) 0.0343(6) Uani 1 1 d . . . . .
F8 F -0.06666(19) 0.78840(14) 0.42415(12) 0.0331(6) Uani 1 1 d . . . . .
F9 F -0.07332(19) 0.82029(14) 0.54819(12) 0.0313(5) Uani 1 1 d . . . . .
F10 F 0.0316(2) 0.72464(15) 0.64865(11) 0.0320(5) Uani 1 1 d . . . . .
Zn1 Zn 0.17811(3) 0.57381(3) 0.65054(2) 0.01975(10) Uani 1 1 d . . . . .
Pt1 Pt 0.34274(2) 0.63201(2) 0.73330(2) 0.01613(6) Uani 1 1 d . . . . .

loop_
_atom_site_aniso_label
_atom_site_aniso_U_11
_atom_site_aniso_U_22
_atom_site_aniso_U_33
_atom_site_aniso_U_23
_atom_site_aniso_U_13
_atom_site_aniso_U_12
C1 0.0192(19) 0.023(2) 0.0217(19) -0.0019(16) 0.0042(15) -0.0005(15)
C2 0.0202(19) 0.0180(18) 0.028(2) -0.0017(16) 0.0036(16) 0.0041(15)
C3 0.023(2) 0.021(2) 0.027(2) 0.0019(16) 0.0008(17) -0.0011(15)
C4 0.024(2) 0.0204(19) 0.0185(19) 0.0001(15) 0.0013(15) -0.0021(15)
C5 0.033(2) 0.023(2) 0.0183(19) 0.0047(16) 0.0038(16) -0.0046(17)
C6 0.033(2) 0.026(2) 0.0170(19) 0.0016(16) 0.0103(16) -0.0073(17)
C7 0.027(2) 0.026(2) 0.0173(18) -0.0008(16) 0.0061(16) -0.0087(16)
C8 0.022(2) 0.039(2) 0.0107(17) -0.0022(16) 0.0071(15) -0.0158(17)
C9 0.026(2) 0.028(2) 0.025(2) -0.0012(17) 0.0109(17) 0.0009(17)
C10 0.0222(19) 0.0208(19) 0.0205(19) -0.0015(15) 0.0085(15) 0.0009(15)
C11 0.0194(18) 0.0183(18) 0.0151(18) 0.0005(14) 0.0020(14) -0.0029(14)
C12 0.0216(19) 0.0201(19) 0.0160(18) -0.0026(14) 0.0044(15) -0.0031(15)
C13 0.0167(18) 0.0147(17) 0.0190(18) 0.0036(14) 0.0045(15) 0.0034(13)
C14 0.023(2) 0.030(2) 0.022(2) -0.0070(17) 0.0067(16) -0.0075(16)
C15 0.024(2) 0.031(2) 0.023(2) -0.0075(17) 0.0124(16) -0.0011(17)
C16 0.0212(19) 0.0194(19) 0.0209(19) 0.0030(15) 0.0091(15) 0.0046(15)
C17 0.023(2) 0.026(2) 0.0201(19) -0.0015(16) 0.0063(16) -0.0034(16)
C18 0.025(2) 0.023(2) 0.0194(19) -0.0040(16) 0.0073(16) -0.0021(16)
C19 0.022(2) 0.025(2) 0.022(2) -0.0034(16) 0.0109(16) -0.0020(16)
C20 0.028(2) 0.028(2) 0.023(2) -0.0035(17) 0.0095(17) -0.0018(17)
C21 0.029(2) 0.027(2) 0.033(2) -0.0040(18) 0.0140(18) -0.0040(17)
C22 0.025(2) 0.035(2) 0.031(2) -0.0026(18) 0.0104(18) 0.0035(18)
C23 0.0139(17) 0.0202(19) 0.0200(19) 0.0005(15) 0.0026(14) -0.0014(14)
C24 0.0187(18) 0.0189(18) 0.0190(18) -0.0015(14) 0.0079(15) -0.0033(14)
C25 0.0177(18) 0.0231(19) 0.0185(18) 0.0028(15) 0.0075(15) -0.0009(15)
C26 0.0177(18) 0.0185(19) 0.0224(19) 0.0007(15) 0.0057(15) -0.0009(15)
C27 0.0202(19) 0.0190(19) 0.0211(19) -0.0009(15) 0.0083(15) 0.0000(14)
C28 0.0228(19) 0.023(2) 0.0162(18) 0.0010(15) 0.0066(15) -0.0026(15)
C29 0.024(2) 0.0185(19) 0.0215(19) 0.0008(15) 0.0032(16) -0.0011(15)
C30 0.029(2) 0.022(2) 0.027(2) 0.0011(17) 0.0023(17) 0.0040(17)
C31 0.045(3) 0.020(2) 0.023(2) 0.0002(16) 0.0078(19) 0.0050(18)
C32 0.031(2) 0.026(2) 0.033(2) 0.0090(18) 0.0068(18) 0.0004(17)
C33 0.027(2) 0.0191(19) 0.0171(18) 0.0012(15) 0.0022(15) -0.0039(15)
C34 0.0207(19) 0.025(2) 0.0171(18) 0.0006(15) 0.0018(15) -0.0033(16)
C35 0.022(2) 0.020(2) 0.026(2) 0.0019(16) -0.0020(16) 0.0019(16)
C36 0.026(2) 0.024(2) 0.023(2) 0.0087(16) -0.0030(16) -0.0059(17)
C37 0.021(2) 0.034(2) 0.023(2) 0.0058(17) 0.0042(16) -0.0058(17)
C38 0.022(2) 0.024(2) 0.0198(19) -0.0002(15) -0.0006(15) -0.0024(16)
C39 0.0178(18) 0.0202(19) 0.0195(19) 0.0013(15) 0.0035(15) -0.0028(14)
C40 0.0211(19) 0.0196(19) 0.025(2) -0.0017(15) 0.0067(16) -0.0011(15)
C41 0.025(2) 0.031(2) 0.0170(19) 0.0002(16) 0.0055(15) -0.0012(17)
C42 0.0209(19) 0.024(2) 0.025(2) 0.0083(16) 0.0036(16) 0.0001(16)
C43 0.0201(19) 0.0176(19) 0.030(2) -0.0003(16) 0.0087(16) -0.0025(15)
C44 0.0225(19) 0.025(2) 0.0192(19) -0.0022(16) 0.0053(15) -0.0044(16)
C45 0.033(2) 0.037(2) 0.024(2) -0.0095(18) -0.0003(18) 0.0006(19)
C46 0.033(2) 0.038(3) 0.028(2) 0.0003(19) 0.0028(19) -0.0003(19)
C47 0.034(2) 0.046(3) 0.031(2) -0.003(2) 0.0048(19) 0.007(2)
C48 0.033(2) 0.035(3) 0.036(3) -0.003(2) 0.001(2) 0.0059(19)
C49 0.040(3) 0.040(3) 0.030(2) -0.003(2) 0.006(2) -0.007(2)
C50 0.037(3) 0.043(3) 0.032(2) -0.006(2) 0.011(2) -0.001(2)
C51 0.053(3) 0.042(3) 0.039(3) -0.007(2) 0.014(2) 0.008(2)
N1 0.0183(15) 0.0186(16) 0.0185(15) -0.0007(12) 0.0038(12) -0.0014(12)
N2 0.0184(16) 0.0153(15) 0.0152(15) 0.0011(12) 0.0014(12) 0.0006(12)
F1 0.0357(13) 0.0331(13) 0.0276(12) 0.0009(10) 0.0169(11) 0.0005(11)
F2 0.0345(14) 0.0241(12) 0.0378(14) 0.0024(10) 0.0047(11) 0.0046(10)
F3 0.0363(14) 0.0289(13) 0.0435(15) 0.0169(11) 0.0055(12) -0.0033(11)
F4 0.0319(14) 0.0438(16) 0.0412(15) 0.0140(12) 0.0170(12) -0.0018(11)
F5 0.0276(12) 0.0299(13) 0.0333(13) 0.0005(10) 0.0101(10) 0.0050(10)
F6 0.0380(14) 0.0283(13) 0.0269(12) -0.0017(10) 0.0107(11) 0.0102(10)
F7 0.0422(15) 0.0430(15) 0.0176(12) 0.0014(11) 0.0082(10) 0.0076(12)
F8 0.0327(13) 0.0334(13) 0.0316(13) 0.0134(11) 0.0065(11) 0.0087(11)
F9 0.0304(13) 0.0239(12) 0.0407(14) -0.0013(10) 0.0113(11) 0.0073(10)
F10 0.0372(14) 0.0391(14) 0.0221(12) -0.0044(10) 0.0121(10) 0.0039(11)
Zn1 0.0226(2) 0.0195(2) 0.0170(2) 0.00140(17) 0.00538(17) -0.00016(17)
Pt1 0.01777(9) 0.01586(9) 0.01572(9) 0.00090(5) 0.00625(6) 0.00020(5)

loop_
_atom_type_symbol
_atom_type_description
_atom_type_scat_dispersion_real
_atom_type_scat_dispersion_imag
_atom_type_scat_source
C C 0.0033 0.0016 'International Tables Vol C Tables 4.2.6.8 and 6.1.1.4'
H H 0.0000 0.0000 'International Tables Vol C Tables 4.2.6.8 and 6.1.1.4'
N N 0.0061 0.0033 'International Tables Vol C Tables 4.2.6.8 and 6.1.1.4'
F F 0.0171 0.0103 'International Tables Vol C Tables 4.2.6.8 and 6.1.1.4'
Zn Zn 0.2839 1.4301 'International Tables Vol C Tables 4.2.6.8 and 6.1.1.4'
Pt Pt -1.7033 8.3905 'International Tables Vol C Tables 4.2.6.8 and 6.1.1.4'

loop_
_geom_angle_atom_site_label_1
_geom_angle_atom_site_label_2
_geom_angle_atom_site_label_3
_geom_angle
_geom_angle_site_symmetry_1
_geom_angle_site_symmetry_3
N1 C1 C2 122.6(4) . .
N1 C1 H1 118.7 . .
C2 C1 H1 118.7 . .
C3 C2 C1 119.4(4) . .
C3 C2 H2 120.3 . .
C1 C2 H2 120.3 . .
C2 C3 C4 119.7(4) . .
C2 C3 H3 120.1 . .
C4 C3 H3 120.1 . .
C12 C4 C3 117.3(4) . .
C12 C4 C5 118.6(4) . .
C3 C4 C5 124.0(4) . .
C6 C5 C4 121.3(4) . .
C6 C5 H5 119.4 . .
C4 C5 H5 119.4 . .
C5 C6 C7 121.3(4) . .
C5 C6 H6 119.3 . .
C7 C6 H6 119.3 . .
C8 C7 C11 117.8(4) . .
C8 C7 C6 123.3(4) . .
C11 C7 C6 118.9(4) . .
C7 C8 C9 120.9(4) . .
C7 C8 H8 119.6 . .
C9 C8 H8 119.6 . .
C10 C9 C8 117.8(4) . .
C10 C9 H9 121.1 . .
C8 C9 H9 121.1 . .
N2 C10 C9 122.8(4) . .
N2 C10 H10 118.6 . .
C9 C10 H10 118.6 . .
N2 C11 C7 122.6(3) . .
N2 C11 C12 117.8(3) . .
C7 C11 C12 119.6(3) . .
N1 C12 C4 122.5(3) . .
N1 C12 C11 117.1(3) . .
C4 C12 C11 120.3(3) . .
C14 C13 C18 115.7(3) . .
C14 C13 Pt1 125.0(3) . .
C18 C13 Pt1 119.2(3) . .
C15 C14 C13 122.1(4) . .
C15 C14 H14 118.9 . .
C13 C14 H14 118.9 . .
C14 C15 C16 122.2(4) . .
C14 C15 H15 118.9 . .
C16 C15 H15 118.9 . .
C15 C16 C17 116.0(3) . .
C15 C16 C19 124.0(3) . .
C17 C16 C19 120.1(3) . .
C18 C17 C16 121.7(4) . .
C18 C17 H17 119.1 . .
C16 C17 H17 119.1 . .
C17 C18 C13 122.2(4) . .
C17 C18 H18 118.9 . .
C13 C18 H18 118.9 . .
C22 C19 C20 109.1(3) . .
C22 C19 C16 110.0(3) . .
C20 C19 C16 112.3(3) . .
C22 C19 C21 109.4(3) . .
C20 C19 C21 107.0(3) . .
C16 C19 C21 109.0(3) . .
C19 C20 H20A 109.5 . .
C19 C20 H20B 109.5 . .
H20A C20 H20B 109.5 . .
C19 C20 H20C 109.5 . .
H20A C20 H20C 109.5 . .
H20B C20 H20C 109.5 . .
C19 C21 H21A 109.5 . .
C19 C21 H21B 109.5 . .
H21A C21 H21B 109.5 . .
C19 C21 H21C 109.5 . .
H21A C21 H21C 109.5 . .
H21B C21 H21C 109.5 . .
C19 C22 H22A 109.5 . .
C19 C22 H22B 109.5 . .
H22A C22 H22B 109.5 . .
C19 C22 H22C 109.5 . .
H22A C22 H22C 109.5 . .
H22B C22 H22C 109.5 . .
C28 C23 C24 115.4(3) . .
C28 C23 Pt1 118.9(3) . .
C24 C23 Pt1 125.6(3) . .
C25 C24 C23 121.6(3) . .
C25 C24 H24 119.2 . .
C23 C24 H24 119.2 . .
C24 C25 C26 122.5(3) . .
C24 C25 H25 118.7 . .
C26 C25 H25 118.7 . .
C27 C26 C25 116.4(3) . .
C27 C26 C29 123.1(3) . .
C25 C26 C29 120.6(3) . .
C26 C27 C28 121.3(4) . .
C26 C27 H27 119.3 . .
C28 C27 H27 119.3 . .
C23 C28 C27 122.6(3) . .
C23 C28 H28 118.7 . .
C27 C28 H28 118.7 . .
C32 C29 C31 108.7(3) . .
C32 C29 C26 109.6(3) . .
C31 C29 C26 112.5(3) . .
C32 C29 C30 108.6(3) . .
C31 C29 C30 108.5(3) . .
C26 C29 C30 109.0(3) . .
C29 C30 H30A 109.5 . .
C29 C30 H30B 109.5 . .
H30A C30 H30B 109.5 . .
C29 C30 H30C 109.5 . .
H30A C30 H30C 109.5 . .
H30B C30 H30C 109.5 . .
C29 C31 H31A 109.5 . .
C29 C31 H31B 109.5 . .
H31A C31 H31B 109.5 . .
C29 C31 H31C 109.5 . .
H31A C31 H31C 109.5 . .
H31B C31 H31C 109.5 . .
C29 C32 H32A 109.5 . .
C29 C32 H32B 109.5 . .
H32A C32 H32B 109.5 . .
C29 C32 H32C 109.5 . .
H32A C32 H32C 109.5 . .
H32B C32 H32C 109.5 . .
C38 C33 C34 115.6(4) . .
C38 C33 Zn1 120.3(3) . .
C34 C33 Zn1 124.0(3) . .
F1 C34 C33 120.2(3) . .
F1 C34 C35 116.8(4) . .
C33 C34 C35 123.0(4) . .
F2 C35 C36 119.5(3) . .
F2 C35 C34 121.5(4) . .
C36 C35 C34 119.0(4) . .
F3 C36 C37 119.8(4) . .
F3 C36 C35 120.1(4) . .
C37 C36 C35 120.0(4) . .
F4 C37 C36 120.0(4) . .
F4 C37 C38 121.4(4) . .
C36 C37 C38 118.6(4) . .
F5 C38 C33 119.0(3) . .
F5 C38 C37 117.2(4) . .
C33 C38 C37 123.8(4) . .
C40 C39 C44 115.1(3) . .
C40 C39 Zn1 121.7(3) . .
C44 C39 Zn1 123.2(3) . .
F6 C40 C41 117.3(3) . .
F6 C40 C39 119.1(3) . .
C41 C40 C39 123.5(4) . .
F7 C41 C42 119.9(3) . .
F7 C41 C40 121.2(4) . .
C42 C41 C40 118.9(4) . .
F8 C42 C41 120.2(4) . .
F8 C42 C43 119.7(4) . .
C41 C42 C43 120.1(3) . .
F9 C43 C44 122.4(4) . .
F9 C43 C42 119.2(3) . .
C44 C43 C42 118.5(4) . .
F10 C44 C43 116.8(3) . .
F10 C44 C39 119.3(3) . .
C43 C44 C39 123.9(4) . .
C50 C45 C46 118.1(4) . .
C50 C45 C51 120.5(4) . .
C46 C45 C51 121.4(4) . .
C47 C46 C45 121.0(4) . .
C47 C46 H46 119.5 . .
C45 C46 H46 119.5 . .
C48 C47 C46 120.2(5) . .
C48 C47 H47 119.9 . .
C46 C47 H47 119.9 . .
C47 C48 C49 119.3(4) . .
C47 C48 H48 120.3 . .
C49 C48 H48 120.3 . .
C50 C49 C48 120.2(5) . .
C50 C49 H49 119.9 . .
C48 C49 H49 119.9 . .
C49 C50 C45 121.2(4) . .
C49 C50 H50 119.4 . .
C45 C50 H50 119.4 . .
C45 C51 H51A 109.5 . .
C45 C51 H51B 109.5 . .
H51A C51 H51B 109.5 . .
C45 C51 H51C 109.5 . .
H51A C51 H51C 109.5 . .
H51B C51 H51C 109.5 . .
C1 N1 C12 118.5(3) . .
C1 N1 Pt1 128.0(3) . .
C12 N1 Pt1 113.5(2) . .
C10 N2 C11 118.1(3) . .
C10 N2 Pt1 129.1(3) . .
C11 N2 Pt1 112.8(2) . .
C39 Zn1 C33 134.83(15) . .
C39 Zn1 Pt1 118.64(11) . .
C33 Zn1 Pt1 106.29(11) . .
C13 Pt1 C23 88.35(14) . .
C13 Pt1 N1 95.24(13) . .
C23 Pt1 N1 174.13(13) . .
C13 Pt1 N2 173.75(12) . .
C23 Pt1 N2 97.74(13) . .
N1 Pt1 N2 78.57(11) . .
C13 Pt1 Zn1 100.16(11) . .
C23 Pt1 Zn1 91.77(10) . .
N1 Pt1 Zn1 92.16(8) . .
N2 Pt1 Zn1 81.17(8) . .

loop_
_geom_bond_atom_site_label_1
_geom_bond_atom_site_label_2
_geom_bond_distance
_geom_bond_site_symmetry_2
C1 N1 1.322(5) .
C1 C2 1.401(5) .
C1 H1 0.9500 .
C2 C3 1.368(6) .
C2 H2 0.9500 .
C3 C4 1.405(6) .
C3 H3 0.9500 .
C4 C12 1.404(5) .
C4 C5 1.435(6) .
C5 C6 1.343(6) .
C5 H5 0.9500 .
C6 C7 1.437(5) .
C6 H6 0.9500 .
C7 C8 1.357(6) .
C7 C11 1.404(5) .
C8 C9 1.403(6) .
C8 H8 0.9500 .
C9 C10 1.393(5) .
C9 H9 0.9500 .
C10 N2 1.335(5) .
C10 H10 0.9500 .
C11 N2 1.365(5) .
C11 C12 1.434(5) .
C12 N1 1.366(5) .
C13 C14 1.393(5) .
C13 C18 1.399(5) .
C13 Pt1 1.997(4) .
C14 C15 1.381(5) .
C14 H14 0.9500 .
C15 C16 1.395(6) .
C15 H15 0.9500 .
C16 C17 1.395(5) .
C16 C19 1.535(5) .
C17 C18 1.386(5) .
C17 H17 0.9500 .
C18 H18 0.9500 .
C19 C22 1.532(6) .
C19 C20 1.534(5) .
C19 C21 1.540(5) .
C20 H20A 0.9800 .
C20 H20B 0.9800 .
C20 H20C 0.9800 .
C21 H21A 0.9800 .
C21 H21B 0.9800 .
C21 H21C 0.9800 .
C22 H22A 0.9800 .
C22 H22B 0.9800 .
C22 H22C 0.9800 .
C23 C28 1.395(5) .
C23 C24 1.406(5) .
C23 Pt1 2.008(4) .
C24 C25 1.382(5) .
C24 H24 0.9500 .
C25 C26 1.397(5) .
C25 H25 0.9500 .
C26 C27 1.383(5) .
C26 C29 1.534(5) .
C27 C28 1.398(5) .
C27 H27 0.9500 .
C28 H28 0.9500 .
C29 C32 1.529(6) .
C29 C31 1.531(5) .
C29 C30 1.542(5) .
C30 H30A 0.9800 .
C30 H30B 0.9800 .
C30 H30C 0.9800 .
C31 H31A 0.9800 .
C31 H31B 0.9800 .
C31 H31C 0.9800 .
C32 H32A 0.9800 .
C32 H32B 0.9800 .
C32 H32C 0.9800 .
C33 C38 1.373(6) .
C33 C34 1.378(6) .
C33 Zn1 1.988(4) .
C34 F1 1.351(5) .
C34 C35 1.383(6) .
C35 F2 1.346(5) .
C35 C36 1.380(6) .
C36 F3 1.345(5) .
C36 C37 1.375(6) .
C37 F4 1.341(5) .
C37 C38 1.379(6) .
C38 F5 1.358(5) .
C39 C40 1.376(6) .
C39 C44 1.377(5) .
C39 Zn1 1.972(4) .
C40 F6 1.356(4) .
C40 C41 1.376(6) .
C41 F7 1.348(4) .
C41 C42 1.374(6) .
C42 F8 1.356(4) .
C42 C43 1.378(6) .
C43 F9 1.347(4) .
C43 C44 1.375(5) .
C44 F10 1.358(4) .
C45 C50 1.385(7) .
C45 C46 1.389(6) .
C45 C51 1.506(6) .
C46 C47 1.382(7) .
C46 H46 0.9500 .
C47 C48 1.379(7) .
C47 H47 0.9500 .
C48 C49 1.384(7) .
C48 H48 0.9500 .
C49 C50 1.377(7) .
C49 H49 0.9500 .
C50 H50 0.9500 .
C51 H51A 0.9800 .
C51 H51B 0.9800 .
C51 H51C 0.9800 .
N1 Pt1 2.120(3) .
N2 Pt1 2.133(3) .
Zn1 Pt1 2.5526(5) .
